data_4079020
loop_
_publ_author_name
'Li, Wenyi'
'Zhang, Zhongjian'
'Yao, Yingming'
'Zhang, Yong'
'Shen, Qi'

_publ_section_title
;
 Control of Conformations of Piperazidine-Bridged Bis(phenolato) Groups:
 Syntheses and Structures of Bimetallic and Monometallic Lanthanide Amides
 and Their Application in the Polymerization of Lactides
;
_journal_issue 9
_journal_name_full Organometallics
_journal_page_first 3499
_journal_paper_doi 10.1021/om201164t
_journal_volume 31
_journal_year 2012
_chemical_formula_sum 'C44 H78 N3 Nd O3 Si2'
_chemical_formula_weight 897.51
_chemical_name_systematic
; 
 ? 
;
_space_group_IT_number 14
_symmetry_cell_setting monoclinic
_symmetry_Int_Tables_number 14
_symmetry_space_group_name_Hall '-P 2ybc'
_symmetry_space_group_name_H-M 'P 1 21/c 1'
_atom_sites_solution_hydrogens geom
_atom_sites_solution_primary direct
_atom_sites_solution_secondary difmap
_audit_creation_method SHELXL-97
_cell_angle_alpha 90.00
_cell_angle_beta 111.109(2)
_cell_angle_gamma 90.00
_cell_formula_units_Z 4
_cell_length_a 15.2427(12)
_cell_length_b 28.7880(19)
_cell_length_c 11.9569(10)
_cell_measurement_reflns_used 20703
_cell_measurement_temperature 223(2)
_cell_measurement_theta_max 27.5
_cell_measurement_theta_min 3.0
_cell_volume 4894.7(7)
_computing_cell_refinement CrystalClear
_computing_data_collection CrystalClear
_computing_data_reduction CrystalStructure
_computing_structure_refinement 'SHELXL-97 (Sheldrick, 1997)'
_computing_structure_solution 'SHELXS-97 (Sheldrick, 1990)'
_diffrn_ambient_temperature 223(2)
_diffrn_detector_area_resol_mean 14.63
_diffrn_measured_fraction_theta_full 0.996
_diffrn_measured_fraction_theta_max 0.996
_diffrn_measurement_device_type 'Rigaku Saturn'
_diffrn_measurement_method \w
_diffrn_radiation_monochromator graphite
_diffrn_radiation_source 'fine-focus sealed tube'
_diffrn_radiation_type MoK\a
_diffrn_radiation_wavelength 0.71075
_diffrn_reflns_av_R_equivalents 0.0673
_diffrn_reflns_av_sigmaI/netI 0.0840
_diffrn_reflns_limit_h_max 18
_diffrn_reflns_limit_h_min -18
_diffrn_reflns_limit_k_max 34
_diffrn_reflns_limit_k_min -32
_diffrn_reflns_limit_l_max 14
_diffrn_reflns_limit_l_min -13
_diffrn_reflns_number 24661
_diffrn_reflns_theta_full 25.50
_diffrn_reflns_theta_max 25.50
_diffrn_reflns_theta_min 3.13
_exptl_absorpt_coefficient_mu 1.147
_exptl_absorpt_correction_T_max 0.797
_exptl_absorpt_correction_T_min 0.552
_exptl_absorpt_correction_type multi-scan
_exptl_absorpt_process_details 'Jacobson, R. (1998) Private communication'
_exptl_crystal_colour blue
_exptl_crystal_density_diffrn 1.218
_exptl_crystal_density_method 'not measured'
_exptl_crystal_description prism
_exptl_crystal_F_000 1900
_exptl_crystal_size_max 0.60
_exptl_crystal_size_mid 0.40
_exptl_crystal_size_min 0.20
_refine_diff_density_max 0.695
_refine_diff_density_min -0.886
_refine_diff_density_rms 0.095
_refine_ls_extinction_method none
_refine_ls_goodness_of_fit_ref 1.154
_refine_ls_hydrogen_treatment constr
_refine_ls_matrix_type full
_refine_ls_number_parameters 473
_refine_ls_number_reflns 9094
_refine_ls_number_restraints 10
_refine_ls_restrained_S_all 1.158
_refine_ls_R_factor_all 0.0842
_refine_ls_R_factor_gt 0.0641
_refine_ls_shift/su_max 0.001
_refine_ls_shift/su_mean 0.000
_refine_ls_structure_factor_coef Fsqd
_refine_ls_weighting_details 'calc w=1/[\s^2^(Fo^2^)+(0.0370P)^2^+3.7157P] where P=(Fo^2^+2Fc^2^)/3'
_refine_ls_weighting_scheme calc
_refine_ls_wR_factor_gt 0.1217
_refine_ls_wR_factor_ref 0.1305
_reflns_number_gt 7313
_reflns_number_total 9094
_reflns_threshold_expression >2sigma(I)
_cod_data_source_file om201164t_si_001.cif
_cod_data_source_block complex8
_cod_original_cell_volume 4894.7(6)
_cod_original_sg_symbol_H-M 'P 21/c'
_cod_database_code 4079020

loop_
_symmetry_equiv_pos_as_xyz
'x, y, z'
'-x, y+1/2, -z+1/2'
'-x, -y, -z'
'x, -y-1/2, z-1/2'

loop_
_atom_site_label
_atom_site_type_symbol
_atom_site_fract_x
_atom_site_fract_y
_atom_site_fract_z
_atom_site_U_iso_or_equiv
_atom_site_adp_type
_atom_site_occupancy
_atom_site_symmetry_multiplicity
_atom_site_calc_flag
_atom_site_refinement_flags
_atom_site_disorder_assembly
_atom_site_disorder_group
Nd1 Nd 0.21142(2) 0.132677(10) 0.54193(3) 0.03020(11) Uani 1 1 d . A .
Si1 Si -0.00858(13) 0.12904(6) 0.27710(16) 0.0484(5) Uani 1 1 d . A .
Si2 Si 0.02213(13) 0.20613(7) 0.45231(18) 0.0548(5) Uani 1 1 d . A .
O1 O 0.2572(3) 0.06304(13) 0.5146(3) 0.0417(10) Uani 1 1 d . . .
O2 O 0.2995(2) 0.15584(13) 0.7296(3) 0.0336(9) Uani 1 1 d . . .
O3 O 0.1027(3) 0.09443(16) 0.6418(4) 0.0544(12) Uani 1 1 d D . .
N1 N 0.2829(3) 0.13353(15) 0.3721(4) 0.0328(10) Uani 1 1 d . . .
N2 N 0.3342(3) 0.19540(14) 0.5298(4) 0.0289(10) Uani 1 1 d . . .
N3 N 0.0619(3) 0.15810(17) 0.4015(4) 0.0395(12) Uani 1 1 d . . .
C1 C 0.2754(4) 0.03237(19) 0.4402(5) 0.0385(14) Uani 1 1 d . A .
C2 C 0.2976(4) -0.0148(2) 0.4746(5) 0.0408(14) Uani 1 1 d . . .
C3 C 0.3085(4) -0.0446(2) 0.3891(6) 0.0465(16) Uani 1 1 d . . .
H3 H 0.3208 -0.0761 0.4101 0.056 Uiso 1 1 calc R . .
C4 C 0.3024(4) -0.0313(2) 0.2750(6) 0.0481(16) Uani 1 1 d . . .
C5 C 0.2858(5) 0.0154(2) 0.2476(6) 0.0483(16) Uani 1 1 d . A .
H5 H 0.2842 0.0260 0.1725 0.058 Uiso 1 1 calc R . .
C6 C 0.2716(4) 0.0469(2) 0.3259(5) 0.0430(15) Uani 1 1 d . . .
C7 C 0.3798(4) 0.17720(17) 0.7980(4) 0.0271(11) Uani 1 1 d . A .
C8 C 0.4296(4) 0.16446(18) 0.9184(5) 0.0308(12) Uani 1 1 d . . .
C9 C 0.5128(4) 0.18844(19) 0.9807(5) 0.0338(13) Uani 1 1 d . . .
H9 H 0.5466 0.1794 1.0602 0.041 Uiso 1 1 calc R . .
C10 C 0.5493(4) 0.22469(19) 0.9340(5) 0.0319(12) Uani 1 1 d . . .
C11 C 0.4974(4) 0.23663(18) 0.8157(5) 0.0316(12) Uani 1 1 d . A .
H11 H 0.5191 0.2610 0.7802 0.038 Uiso 1 1 calc R . .
C12 C 0.4152(4) 0.21411(18) 0.7480(4) 0.0293(12) Uani 1 1 d . . .
C13 C 0.2476(5) 0.0961(2) 0.2825(5) 0.0455(15) Uani 1 1 d . A .
H13A H 0.2719 0.1016 0.2181 0.055 Uiso 1 1 calc R . .
H13B H 0.1789 0.0986 0.2472 0.055 Uiso 1 1 calc R . .
C14 C 0.3854(4) 0.1311(2) 0.4336(6) 0.0430(15) Uani 1 1 d . A .
H14A H 0.4167 0.1366 0.3762 0.052 Uiso 1 1 calc R . .
H14B H 0.4033 0.1001 0.4685 0.052 Uiso 1 1 calc R . .
C15 C 0.4159(4) 0.1678(2) 0.5325(5) 0.0427(15) Uani 1 1 d . A .
H15A H 0.4441 0.1527 0.6108 0.051 Uiso 1 1 calc R . .
H15B H 0.4634 0.1882 0.5207 0.051 Uiso 1 1 calc R . .
C16 C 0.2605(4) 0.17975(19) 0.3146(5) 0.0413(15) Uani 1 1 d . A .
H16A H 0.1926 0.1824 0.2715 0.050 Uiso 1 1 calc R . .
H16B H 0.2919 0.1835 0.2567 0.050 Uiso 1 1 calc R . .
C17 C 0.2935(5) 0.2176(2) 0.4101(5) 0.0434(15) Uani 1 1 d . A .
H17A H 0.3409 0.2371 0.3954 0.052 Uiso 1 1 calc R . .
H17B H 0.2402 0.2373 0.4069 0.052 Uiso 1 1 calc R . .
C18 C 0.3633(4) 0.23184(18) 0.6242(5) 0.0332(13) Uani 1 1 d . A .
H18A H 0.3070 0.2483 0.6240 0.040 Uiso 1 1 calc R . .
H18B H 0.4033 0.2544 0.6037 0.040 Uiso 1 1 calc R . .
C19 C 0.3133(5) -0.0311(2) 0.6021(6) 0.0464(16) Uani 1 1 d . . .
C20 C 0.3331(6) -0.0835(2) 0.6173(7) 0.067(2) Uani 1 1 d . . .
H20A H 0.3411 -0.0926 0.6985 0.100 Uiso 1 1 calc R . .
H20B H 0.3900 -0.0905 0.6021 0.100 Uiso 1 1 calc R . .
H20C H 0.2807 -0.1004 0.5610 0.100 Uiso 1 1 calc R . .
C21 C 0.2283(5) -0.0214(2) 0.6364(6) 0.063(2) Uani 1 1 d . . .
H21A H 0.2131 0.0114 0.6264 0.094 Uiso 1 1 calc R . .
H21B H 0.2423 -0.0302 0.7194 0.094 Uiso 1 1 calc R . .
H21C H 0.1751 -0.0394 0.5853 0.094 Uiso 1 1 calc R . .
C22 C 0.3983(5) -0.0055(2) 0.6900(6) 0.0578(19) Uani 1 1 d . . .
H22A H 0.3868 0.0277 0.6829 0.087 Uiso 1 1 calc R . .
H22B H 0.4538 -0.0126 0.6715 0.087 Uiso 1 1 calc R . .
H22C H 0.4081 -0.0154 0.7712 0.087 Uiso 1 1 calc R . .
C23 C 0.3107(5) -0.0676(2) 0.1855(6) 0.0566(18) Uani 1 1 d . . .
C24 C 0.3971(6) -0.0989(3) 0.2422(8) 0.0871(16) Uani 1 1 d . . .
H24A H 0.4538 -0.0802 0.2654 0.131 Uiso 1 1 calc R . .
H24B H 0.3992 -0.1222 0.1845 0.131 Uiso 1 1 calc R . .
H24C H 0.3929 -0.1142 0.3124 0.131 Uiso 1 1 calc R . .
C25 C 0.3219(6) -0.0449(3) 0.0742(8) 0.0871(16) Uani 1 1 d . . .
H25A H 0.2650 -0.0281 0.0293 0.131 Uiso 1 1 calc R . .
H25B H 0.3330 -0.0689 0.0238 0.131 Uiso 1 1 calc R . .
H25C H 0.3747 -0.0236 0.0997 0.131 Uiso 1 1 calc R . .
C26 C 0.2225(6) -0.0974(3) 0.1470(8) 0.0871(16) Uani 1 1 d . . .
H26A H 0.2163 -0.1120 0.2170 0.131 Uiso 1 1 calc R . .
H26B H 0.2270 -0.1212 0.0919 0.131 Uiso 1 1 calc R . .
H26C H 0.1679 -0.0781 0.1076 0.131 Uiso 1 1 calc R . .
C27 C 0.3932(4) 0.1264(2) 0.9799(5) 0.0394(14) Uani 1 1 d . . .
C28 C 0.4592(5) 0.1170(3) 1.1090(6) 0.064(2) Uani 1 1 d . . .
H28A H 0.5199 0.1069 1.1090 0.095 Uiso 1 1 calc R . .
H28B H 0.4325 0.0929 1.1436 0.095 Uiso 1 1 calc R . .
H28C H 0.4668 0.1452 1.1560 0.095 Uiso 1 1 calc R . .
C29 C 0.3846(5) 0.0803(2) 0.9128(6) 0.0523(17) Uani 1 1 d . . .
H29A H 0.3416 0.0840 0.8307 0.078 Uiso 1 1 calc R . .
H29B H 0.3607 0.0566 0.9520 0.078 Uiso 1 1 calc R . .
H29C H 0.4459 0.0711 0.9132 0.078 Uiso 1 1 calc R . .
C30 C 0.2985(5) 0.1418(2) 0.9854(6) 0.0518(17) Uani 1 1 d . . .
H30A H 0.3082 0.1679 1.0396 0.078 Uiso 1 1 calc R . .
H30B H 0.2709 0.1162 1.0141 0.078 Uiso 1 1 calc R . .
H30C H 0.2566 0.1508 0.9060 0.078 Uiso 1 1 calc R . .
C31 C 0.6456(4) 0.24585(19) 1.0047(5) 0.0349(13) Uani 1 1 d . . .
C32 C 0.7218(4) 0.2155(2) 0.9870(6) 0.0515(17) Uani 1 1 d . . .
H32A H 0.7149 0.1838 1.0101 0.077 Uiso 1 1 calc R . .
H32B H 0.7833 0.2271 1.0362 0.077 Uiso 1 1 calc R . .
H32C H 0.7155 0.2162 0.9033 0.077 Uiso 1 1 calc R . .
C33 C 0.6636(5) 0.2492(3) 1.1392(5) 0.0568(19) Uani 1 1 d . . .
H33A H 0.6631 0.2183 1.1713 0.085 Uiso 1 1 calc R . .
H33B H 0.6148 0.2678 1.1513 0.085 Uiso 1 1 calc R . .
H33C H 0.7244 0.2635 1.1801 0.085 Uiso 1 1 calc R . .
C34 C 0.6551(4) 0.2955(2) 0.9620(6) 0.0486(16) Uani 1 1 d . . .
H34A H 0.7141 0.3089 1.0138 0.073 Uiso 1 1 calc R . .
H34B H 0.6033 0.3144 0.9648 0.073 Uiso 1 1 calc R . .
H34C H 0.6539 0.2943 0.8804 0.073 Uiso 1 1 calc R . .
C35 C 0.0203(5) 0.0652(2) 0.2864(7) 0.065(2) Uani 1 1 d . . .
H35A H 0.0860 0.0608 0.3360 0.098 Uiso 1 1 calc R A .
H35B H 0.0089 0.0533 0.2066 0.098 Uiso 1 1 calc R . .
H35C H -0.0190 0.0488 0.3216 0.098 Uiso 1 1 calc R . .
C36 C -0.0019(5) 0.1514(3) 0.1341(6) 0.066(2) Uani 1 1 d . . .
H36A H -0.0158 0.1844 0.1272 0.099 Uiso 1 1 calc R A .
H36B H -0.0474 0.1352 0.0670 0.099 Uiso 1 1 calc R . .
H36C H 0.0608 0.1463 0.1335 0.099 Uiso 1 1 calc R . .
C37 C -0.1378(5) 0.1312(3) 0.2513(7) 0.069(2) Uani 1 1 d . . .
H37A H -0.1478 0.1209 0.3231 0.104 Uiso 1 1 calc R A .
H37B H -0.1718 0.1110 0.1849 0.104 Uiso 1 1 calc R . .
H37C H -0.1605 0.1628 0.2326 0.104 Uiso 1 1 calc R . .
C38 C 0.1147(6) 0.2283(3) 0.5934(9) 0.1031(19) Uani 1 1 d . . .
H38A H 0.1325 0.2037 0.6529 0.155 Uiso 1 1 calc R A .
H38B H 0.0899 0.2544 0.6238 0.155 Uiso 1 1 calc R . .
H38C H 0.1694 0.2381 0.5762 0.155 Uiso 1 1 calc R . .
C39 C -0.0815(7) 0.1958(3) 0.5003(9) 0.1031(19) Uani 1 1 d . . .
H39A H -0.1342 0.1842 0.4328 0.155 Uiso 1 1 calc R A .
H39B H -0.0991 0.2247 0.5281 0.155 Uiso 1 1 calc R . .
H39C H -0.0645 0.1731 0.5647 0.155 Uiso 1 1 calc R . .
C40 C -0.0122(7) 0.2543(3) 0.3440(9) 0.1031(19) Uani 1 1 d . . .
H40A H 0.0437 0.2688 0.3392 0.155 Uiso 1 1 calc R A .
H40B H -0.0479 0.2770 0.3700 0.155 Uiso 1 1 calc R . .
H40C H -0.0506 0.2424 0.2657 0.155 Uiso 1 1 calc R . .
C41 C 0.016(2) 0.072(2) 0.575(3) 0.092(5) Uani 0.40 1 d PD A 1
H41A H 0.0289 0.0420 0.5438 0.110 Uiso 0.40 1 calc PR A 1
H41B H -0.0208 0.0911 0.5070 0.110 Uiso 0.40 1 calc PR A 1
C42 C -0.038(2) 0.0636(11) 0.656(2) 0.092(5) Uani 0.40 1 d PD A 1
H42A H -0.1027 0.0749 0.6192 0.110 Uiso 0.40 1 calc PR A 1
H42B H -0.0395 0.0305 0.6740 0.110 Uiso 0.40 1 calc PR A 1
C43 C 0.0135(16) 0.0903(9) 0.768(2) 0.092(5) Uani 0.40 1 d PD A 1
H43A H 0.0269 0.0702 0.8384 0.110 Uiso 0.40 1 calc PR A 1
H43B H -0.0249 0.1165 0.7761 0.110 Uiso 0.40 1 calc PR A 1
C44 C 0.1040(16) 0.1078(9) 0.7594(17) 0.092(5) Uani 0.40 1 d PD A 1
H44A H 0.1081 0.1416 0.7684 0.110 Uiso 0.40 1 calc PR A 1
H44B H 0.1581 0.0939 0.8222 0.110 Uiso 0.40 1 calc PR A 1
C41' C 0.0121(13) 0.0728(13) 0.5876(16) 0.085(3) Uani 0.60 1 d PD A 2
H41C H 0.0189 0.0405 0.5664 0.102 Uiso 0.60 1 calc PR A 2
H41D H -0.0259 0.0896 0.5149 0.102 Uiso 0.60 1 calc PR A 2
C42' C -0.0331(12) 0.0752(8) 0.6809(13) 0.085(3) Uani 0.60 1 d PD A 2
H42C H -0.0792 0.0502 0.6699 0.102 Uiso 0.60 1 calc PR A 2
H42D H -0.0639 0.1052 0.6790 0.102 Uiso 0.60 1 calc PR A 2
C43' C 0.0503(9) 0.0690(7) 0.7958(12) 0.085(3) Uani 0.60 1 d PD A 2
H43C H 0.0505 0.0926 0.8549 0.102 Uiso 0.50 1 calc PR A 2
H43D H 0.0498 0.0381 0.8302 0.102 Uiso 0.50 1 calc PR A 2
C44' C 0.1312(9) 0.0744(7) 0.7601(11) 0.085(3) Uani 0.60 1 d PD A 2
H44C H 0.1778 0.0945 0.8175 0.102 Uiso 0.60 1 calc PR A 2
H44D H 0.1603 0.0440 0.7604 0.102 Uiso 0.60 1 calc PR A 2

loop_
_atom_site_aniso_label
_atom_site_aniso_U_11
_atom_site_aniso_U_22
_atom_site_aniso_U_33
_atom_site_aniso_U_23
_atom_site_aniso_U_13
_atom_site_aniso_U_12
Nd1 0.03054(18) 0.02992(17) 0.03067(17) -0.00029(14) 0.01164(13) -0.00150(13)
Si1 0.0446(10) 0.0461(10) 0.0455(10) 0.0059(9) 0.0055(8) -0.0062(9)
Si2 0.0435(11) 0.0562(12) 0.0611(12) -0.0002(10) 0.0143(9) 0.0153(9)
O1 0.057(3) 0.033(2) 0.039(2) -0.0037(19) 0.023(2) 0.001(2)
O2 0.032(2) 0.037(2) 0.033(2) 0.0012(18) 0.0127(17) -0.0066(17)
O3 0.041(3) 0.075(3) 0.049(3) 0.004(2) 0.019(2) -0.013(2)
N1 0.037(3) 0.030(2) 0.031(2) 0.001(2) 0.013(2) 0.001(2)
N2 0.032(2) 0.030(2) 0.028(2) 0.003(2) 0.0142(19) 0.000(2)
N3 0.029(3) 0.046(3) 0.042(3) 0.005(2) 0.011(2) -0.001(2)
C1 0.041(3) 0.031(3) 0.041(3) -0.005(3) 0.012(3) 0.000(3)
C2 0.038(3) 0.032(3) 0.046(4) -0.004(3) 0.009(3) 0.000(3)
C3 0.043(4) 0.033(3) 0.055(4) -0.009(3) 0.008(3) 0.006(3)
C4 0.042(4) 0.048(4) 0.046(4) -0.016(3) 0.006(3) 0.003(3)
C5 0.058(4) 0.047(4) 0.042(4) -0.011(3) 0.021(3) -0.002(3)
C6 0.048(4) 0.044(4) 0.036(3) -0.002(3) 0.014(3) 0.003(3)
C7 0.030(3) 0.025(3) 0.028(3) -0.003(2) 0.013(2) -0.002(2)
C8 0.036(3) 0.029(3) 0.031(3) 0.000(2) 0.016(2) -0.001(2)
C9 0.036(3) 0.038(3) 0.027(3) 0.001(3) 0.011(2) 0.002(3)
C10 0.027(3) 0.036(3) 0.032(3) -0.001(3) 0.010(2) -0.001(2)
C11 0.035(3) 0.029(3) 0.036(3) -0.005(2) 0.020(3) -0.006(2)
C12 0.031(3) 0.035(3) 0.024(3) -0.003(2) 0.012(2) -0.002(2)
C13 0.064(4) 0.039(3) 0.034(3) -0.007(3) 0.018(3) -0.004(3)
C14 0.042(3) 0.039(3) 0.056(4) 0.000(3) 0.028(3) 0.006(3)
C15 0.036(3) 0.048(4) 0.048(4) -0.006(3) 0.020(3) 0.003(3)
C16 0.055(4) 0.032(3) 0.036(3) 0.010(3) 0.016(3) 0.002(3)
C17 0.056(4) 0.040(3) 0.031(3) 0.007(3) 0.012(3) -0.006(3)
C18 0.037(3) 0.033(3) 0.033(3) 0.000(3) 0.017(3) -0.003(3)
C19 0.052(4) 0.034(3) 0.048(4) 0.002(3) 0.010(3) 0.004(3)
C20 0.092(6) 0.031(3) 0.063(5) 0.007(3) 0.011(4) 0.011(4)
C21 0.077(5) 0.050(4) 0.064(5) 0.021(4) 0.030(4) 0.003(4)
C22 0.061(4) 0.049(4) 0.048(4) 0.000(3) 0.001(3) 0.002(3)
C23 0.056(4) 0.045(4) 0.066(5) -0.019(4) 0.018(4) 0.002(3)
C24 0.091(4) 0.079(3) 0.091(4) -0.039(3) 0.032(3) 0.010(3)
C25 0.091(4) 0.079(3) 0.091(4) -0.039(3) 0.032(3) 0.010(3)
C26 0.091(4) 0.079(3) 0.091(4) -0.039(3) 0.032(3) 0.010(3)
C27 0.041(3) 0.040(3) 0.034(3) 0.006(3) 0.010(3) -0.009(3)
C28 0.075(5) 0.067(5) 0.040(4) 0.018(4) 0.009(3) -0.018(4)
C29 0.069(5) 0.031(3) 0.056(4) 0.004(3) 0.021(4) -0.002(3)
C30 0.065(5) 0.051(4) 0.054(4) 0.001(3) 0.038(4) -0.012(3)
C31 0.028(3) 0.038(3) 0.039(3) -0.006(3) 0.012(3) -0.006(2)
C32 0.033(3) 0.056(4) 0.063(4) -0.002(4) 0.014(3) 0.004(3)
C33 0.048(4) 0.081(5) 0.038(3) -0.019(4) 0.011(3) -0.023(4)
C34 0.041(4) 0.050(4) 0.054(4) -0.011(3) 0.016(3) -0.012(3)
C35 0.067(5) 0.047(4) 0.076(5) -0.001(4) 0.019(4) -0.007(4)
C36 0.065(5) 0.065(5) 0.051(4) 0.010(4) 0.001(4) -0.008(4)
C37 0.054(4) 0.065(5) 0.070(5) 0.021(4) -0.001(4) -0.012(4)
C38 0.091(4) 0.097(4) 0.123(5) -0.024(4) 0.039(4) 0.019(3)
C39 0.091(4) 0.097(4) 0.123(5) -0.024(4) 0.039(4) 0.019(3)
C40 0.091(4) 0.097(4) 0.123(5) -0.024(4) 0.039(4) 0.019(3)
C41 0.091(10) 0.105(10) 0.101(11) -0.026(8) 0.062(9) -0.049(8)
C42 0.091(10) 0.105(10) 0.101(11) -0.026(8) 0.062(9) -0.049(8)
C43 0.091(10) 0.105(10) 0.101(11) -0.026(8) 0.062(9) -0.049(8)
C44 0.091(10) 0.105(10) 0.101(11) -0.026(8) 0.062(9) -0.049(8)
C41' 0.059(5) 0.143(8) 0.052(5) 0.021(5) 0.017(4) -0.014(5)
C42' 0.059(5) 0.143(8) 0.052(5) 0.021(5) 0.017(4) -0.014(5)
C43' 0.059(5) 0.143(8) 0.052(5) 0.021(5) 0.017(4) -0.014(5)
C44' 0.059(5) 0.143(8) 0.052(5) 0.021(5) 0.017(4) -0.014(5)

loop_
_atom_type_symbol
_atom_type_description
_atom_type_scat_dispersion_real
_atom_type_scat_dispersion_imag
_atom_type_scat_source
C C 0.0033 0.0016 'International Tables Vol C Tables 4.2.6.8 and 6.1.1.4'
H H 0.0000 0.0000 'International Tables Vol C Tables 4.2.6.8 and 6.1.1.4'
N N 0.0061 0.0033 'International Tables Vol C Tables 4.2.6.8 and 6.1.1.4'
O O 0.0106 0.0060 'International Tables Vol C Tables 4.2.6.8 and 6.1.1.4'
Nd Nd -0.1943 3.0179 'International Tables Vol C Tables 4.2.6.8 and 6.1.1.4'
Si Si 0.0817 0.0704 'International Tables Vol C Tables 4.2.6.8 and 6.1.1.4'

loop_
_geom_angle_atom_site_label_1
_geom_angle_atom_site_label_2
_geom_angle_atom_site_label_3
_geom_angle
O1 Nd1 O2 108.14(14)
O1 Nd1 N3 116.61(16)
O2 Nd1 N3 132.64(15)
O1 Nd1 O3 88.35(15)
O2 Nd1 O3 85.32(13)
N3 Nd1 O3 81.34(15)
O1 Nd1 N1 69.47(14)
O2 Nd1 N1 120.05(13)
N3 Nd1 N1 90.59(15)
O3 Nd1 N1 149.99(14)
O1 Nd1 N2 110.36(14)
O2 Nd1 N2 70.95(13)
N3 Nd1 N2 105.40(14)
O3 Nd1 N2 153.21(13)
N1 Nd1 N2 56.78(13)
O1 Nd1 Si2 142.98(11)
O2 Nd1 Si2 105.13(10)
N3 Nd1 Si2 27.64(12)
O3 Nd1 Si2 78.53(11)
N1 Nd1 Si2 106.84(10)
N2 Nd1 Si2 95.42(10)
N3 Si1 C36 113.9(3)
N3 Si1 C37 114.8(3)
C36 Si1 C37 103.8(3)
N3 Si1 C35 111.5(3)
C36 Si1 C35 107.6(4)
C37 Si1 C35 104.5(3)
N3 Si2 C40 114.1(3)
N3 Si2 C38 110.3(3)
C40 Si2 C38 107.9(5)
N3 Si2 C39 115.0(3)
C40 Si2 C39 106.0(4)
C38 Si2 C39 102.7(4)
N3 Si2 Nd1 40.85(16)
C40 Si2 Nd1 132.8(3)
C38 Si2 Nd1 69.7(3)
C39 Si2 Nd1 120.7(3)
C1 O1 Nd1 148.2(4)
C7 O2 Nd1 145.1(3)
C41 O3 C41' 7(2)
C41 O3 C44' 104.8(18)
C41' O3 C44' 99.8(12)
C41 O3 C44 110.5(14)
C41' O3 C44 103.2(11)
C44' O3 C44 42.4(11)
C41 O3 Nd1 123.2(12)
C41' O3 Nd1 129.9(8)
C44' O3 Nd1 126.9(6)
C44 O3 Nd1 122.8(8)
C14 N1 C13 111.8(5)
C14 N1 C16 107.5(5)
C13 N1 C16 110.9(4)
C14 N1 Nd1 106.0(3)
C13 N1 Nd1 114.2(3)
C16 N1 Nd1 106.1(3)
C15 N2 C17 108.1(4)
C15 N2 C18 110.3(4)
C17 N2 C18 109.6(4)
C15 N2 Nd1 104.0(3)
C17 N2 Nd1 106.7(3)
C18 N2 Nd1 117.6(3)
Si2 N3 Si1 120.9(3)
Si2 N3 Nd1 111.5(2)
Si1 N3 Nd1 126.8(3)
O1 C1 C6 119.9(5)
O1 C1 C2 121.1(5)
C6 C1 C2 119.0(5)
C3 C2 C1 117.1(6)
C3 C2 C19 121.8(5)
C1 C2 C19 121.0(5)
C4 C3 C2 124.7(6)
C4 C3 H3 117.6
C2 C3 H3 117.6
C3 C4 C5 116.2(6)
C3 C4 C23 120.4(6)
C5 C4 C23 123.3(6)
C6 C5 C4 122.6(6)
C6 C5 H5 118.7
C4 C5 H5 118.7
C5 C6 C1 120.2(6)
C5 C6 C13 117.5(5)
C1 C6 C13 122.2(5)
O2 C7 C8 122.4(4)
O2 C7 C12 119.1(4)
C8 C7 C12 118.5(5)
C9 C8 C7 117.8(5)
C9 C8 C27 120.9(5)
C7 C8 C27 121.3(5)
C10 C9 C8 125.0(5)
C10 C9 H9 117.5
C8 C9 H9 117.5
C9 C10 C11 115.5(5)
C9 C10 C31 121.3(5)
C11 C10 C31 122.9(5)
C12 C11 C10 122.8(5)
C12 C11 H11 118.6
C10 C11 H11 118.6
C11 C12 C7 120.5(5)
C11 C12 C18 117.6(5)
C7 C12 C18 121.8(5)
N1 C13 C6 117.1(5)
N1 C13 H13A 108.0
C6 C13 H13A 108.0
N1 C13 H13B 108.0
C6 C13 H13B 108.0
H13A C13 H13B 107.3
N1 C14 C15 109.1(5)
N1 C14 H14A 109.9
C15 C14 H14A 109.9
N1 C14 H14B 109.9
C15 C14 H14B 109.9
H14A C14 H14B 108.3
N2 C15 C14 109.7(5)
N2 C15 H15A 109.7
C14 C15 H15A 109.7
N2 C15 H15B 109.7
C14 C15 H15B 109.7
H15A C15 H15B 108.2
N1 C16 C17 109.6(4)
N1 C16 H16A 109.8
C17 C16 H16A 109.8
N1 C16 H16B 109.8
C17 C16 H16B 109.8
H16A C16 H16B 108.2
N2 C17 C16 109.0(4)
N2 C17 H17A 109.9
C16 C17 H17A 109.9
N2 C17 H17B 109.9
C16 C17 H17B 109.9
H17A C17 H17B 108.3
N2 C18 C12 114.7(4)
N2 C18 H18A 108.6
C12 C18 H18A 108.6
N2 C18 H18B 108.6
C12 C18 H18B 108.6
H18A C18 H18B 107.6
C21 C19 C2 111.8(5)
C21 C19 C22 108.7(6)
C2 C19 C22 109.0(5)
C21 C19 C20 107.4(6)
C2 C19 C20 111.9(5)
C22 C19 C20 108.0(5)
C19 C20 H20A 109.5
C19 C20 H20B 109.5
H20A C20 H20B 109.5
C19 C20 H20C 109.5
H20A C20 H20C 109.5
H20B C20 H20C 109.5
C19 C21 H21A 109.5
C19 C21 H21B 109.5
H21A C21 H21B 109.5
C19 C21 H21C 109.5
H21A C21 H21C 109.5
H21B C21 H21C 109.5
C19 C22 H22A 109.5
C19 C22 H22B 109.5
H22A C22 H22B 109.5
C19 C22 H22C 109.5
H22A C22 H22C 109.5
H22B C22 H22C 109.5
C26 C23 C4 108.1(6)
C26 C23 C24 109.0(6)
C4 C23 C24 111.4(6)
C26 C23 C25 109.7(6)
C4 C23 C25 112.1(6)
C24 C23 C25 106.5(6)
C23 C24 H24A 109.5
C23 C24 H24B 109.5
H24A C24 H24B 109.5
C23 C24 H24C 109.5
H24A C24 H24C 109.5
H24B C24 H24C 109.5
C23 C25 H25A 109.5
C23 C25 H25B 109.5
H25A C25 H25B 109.5
C23 C25 H25C 109.5
H25A C25 H25C 109.5
H25B C25 H25C 109.5
C23 C26 H26A 109.5
C23 C26 H26B 109.5
H26A C26 H26B 109.5
C23 C26 H26C 109.5
H26A C26 H26C 109.5
H26B C26 H26C 109.5
C8 C27 C29 110.3(5)
C8 C27 C28 113.0(5)
C29 C27 C28 105.9(5)
C8 C27 C30 109.0(5)
C29 C27 C30 111.5(5)
C28 C27 C30 107.1(5)
C27 C28 H28A 109.5
C27 C28 H28B 109.5
H28A C28 H28B 109.5
C27 C28 H28C 109.5
H28A C28 H28C 109.5
H28B C28 H28C 109.5
C27 C29 H29A 109.5
C27 C29 H29B 109.5
H29A C29 H29B 109.5
C27 C29 H29C 109.5
H29A C29 H29C 109.5
H29B C29 H29C 109.5
C27 C30 H30A 109.5
C27 C30 H30B 109.5
H30A C30 H30B 109.5
C27 C30 H30C 109.5
H30A C30 H30C 109.5
H30B C30 H30C 109.5
C32 C31 C10 108.7(5)
C32 C31 C33 108.8(5)
C10 C31 C33 112.2(5)
C32 C31 C34 108.5(5)
C10 C31 C34 111.8(5)
C33 C31 C34 106.7(5)
C31 C32 H32A 109.5
C31 C32 H32B 109.5
H32A C32 H32B 109.5
C31 C32 H32C 109.5
H32A C32 H32C 109.5
H32B C32 H32C 109.5
C31 C33 H33A 109.5
C31 C33 H33B 109.5
H33A C33 H33B 109.5
C31 C33 H33C 109.5
H33A C33 H33C 109.5
H33B C33 H33C 109.5
C31 C34 H34A 109.5
C31 C34 H34B 109.5
H34A C34 H34B 109.5
C31 C34 H34C 109.5
H34A C34 H34C 109.5
H34B C34 H34C 109.5
Si1 C35 H35A 109.5
Si1 C35 H35B 109.5
H35A C35 H35B 109.5
Si1 C35 H35C 109.5
H35A C35 H35C 109.5
H35B C35 H35C 109.5
Si1 C36 H36A 109.5
Si1 C36 H36B 109.5
H36A C36 H36B 109.5
Si1 C36 H36C 109.5
H36A C36 H36C 109.5
H36B C36 H36C 109.5
Si1 C37 H37A 109.5
Si1 C37 H37B 109.5
H37A C37 H37B 109.5
Si1 C37 H37C 109.5
H37A C37 H37C 109.5
H37B C37 H37C 109.5
Si2 C38 H38A 109.5
Si2 C38 H38B 109.5
H38A C38 H38B 109.5
Si2 C38 H38C 109.5
H38A C38 H38C 109.5
H38B C38 H38C 109.5
Si2 C39 H39A 109.5
Si2 C39 H39B 109.5
H39A C39 H39B 109.5
Si2 C39 H39C 109.5
H39A C39 H39C 109.5
H39B C39 H39C 109.5
Si2 C40 H40A 109.5
Si2 C40 H40B 109.5
H40A C40 H40B 109.5
Si2 C40 H40C 109.5
H40A C40 H40C 109.5
H40B C40 H40C 109.5
O3 C41 C42 109(2)
O3 C41 H41A 110.0
C42 C41 H41A 110.0
O3 C41 H41B 110.0
C42 C41 H41B 110.0
H41A C41 H41B 108.3
C43 C42 C41 105(2)
C43 C42 H42A 110.7
C41 C42 H42A 110.7
C43 C42 H42B 110.7
C41 C42 H42B 110.7
H42A C42 H42B 108.8
C42 C43 C44 108.0(19)
C42 C43 H43A 110.1
C44 C43 H43A 110.1
C42 C43 H43B 110.1
C44 C43 H43B 110.1
H43A C43 H43B 108.4
O3 C44 C43 106.5(15)
O3 C44 H44A 110.4
C43 C44 H44A 110.4
O3 C44 H44B 110.4
C43 C44 H44B 110.4
H44A C44 H44B 108.6
O3 C41' C42' 105.5(14)
O3 C41' H41C 110.6
C42' C41' H41C 110.6
O3 C41' H41D 110.6
C42' C41' H41D 110.6
H41C C41' H41D 108.8
C41' C42' C43' 102.1(14)
C41' C42' H42C 111.4
C43' C42' H42C 111.4
C41' C42' H42D 111.4
C43' C42' H42D 111.4
H42C C42' H42D 109.2
C44' C43' C42' 104.2(12)
C44' C43' H43C 110.9
C42' C43' H43C 110.9
C44' C43' H43D 110.9
C42' C43' H43D 110.9
H43C C43' H43D 108.9
O3 C44' C43' 110.1(10)
O3 C44' H44C 109.6
C43' C44' H44C 109.6
O3 C44' H44D 109.6
C43' C44' H44D 109.6
H44C C44' H44D 108.2

loop_
_geom_bond_atom_site_label_1
_geom_bond_atom_site_label_2
_geom_bond_distance
Nd1 O1 2.186(4)
Nd1 O2 2.261(4)
Nd1 N3 2.407(4)
Nd1 O3 2.610(4)
Nd1 N1 2.627(4)
Nd1 N2 2.642(4)
Nd1 Si2 3.4231(18)
Si1 N3 1.708(5)
Si1 C36 1.864(7)
Si1 C37 1.882(7)
Si1 C35 1.882(7)
Si2 N3 1.707(5)
Si2 C40 1.840(10)
Si2 C38 1.878(9)
Si2 C39 1.889(10)
O1 C1 1.351(6)
O2 C7 1.350(6)
O3 C41 1.431(18)
O3 C41' 1.438(14)
O3 C44' 1.443(11)
O3 C44 1.451(15)
N1 C14 1.469(7)
N1 C13 1.479(7)
N1 C16 1.480(7)
N2 C15 1.467(7)
N2 C17 1.484(7)
N2 C18 1.487(7)
C1 C6 1.410(8)
C1 C2 1.425(8)
C2 C3 1.389(8)
C2 C19 1.529(8)
C3 C4 1.388(9)
C3 H3 0.9400
C4 C5 1.388(9)
C4 C23 1.531(9)
C5 C6 1.374(8)
C5 H5 0.9400
C6 C13 1.507(8)
C7 C8 1.414(7)
C7 C12 1.418(7)
C8 C9 1.399(7)
C8 C27 1.530(7)
C9 C10 1.391(7)
C9 H9 0.9400
C10 C11 1.393(7)
C10 C31 1.532(7)
C11 C12 1.383(7)
C11 H11 0.9400
C12 C18 1.495(7)
C13 H13A 0.9800
C13 H13B 0.9800
C14 C15 1.529(8)
C14 H14A 0.9800
C14 H14B 0.9800
C15 H15A 0.9800
C15 H15B 0.9800
C16 C17 1.525(8)
C16 H16A 0.9800
C16 H16B 0.9800
C17 H17A 0.9800
C17 H17B 0.9800
C18 H18A 0.9800
C18 H18B 0.9800
C19 C21 1.519(9)
C19 C22 1.532(8)
C19 C20 1.534(8)
C20 H20A 0.9700
C20 H20B 0.9700
C20 H20C 0.9700
C21 H21A 0.9700
C21 H21B 0.9700
C21 H21C 0.9700
C22 H22A 0.9700
C22 H22B 0.9700
C22 H22C 0.9700
C23 C26 1.520(10)
C23 C24 1.539(10)
C23 C25 1.546(11)
C24 H24A 0.9700
C24 H24B 0.9700
C24 H24C 0.9700
C25 H25A 0.9700
C25 H25B 0.9700
C25 H25C 0.9700
C26 H26A 0.9700
C26 H26B 0.9700
C26 H26C 0.9700
C27 C29 1.532(8)
C27 C28 1.533(8)
C27 C30 1.533(8)
C28 H28A 0.9700
C28 H28B 0.9700
C28 H28C 0.9700
C29 H29A 0.9700
C29 H29B 0.9700
C29 H29C 0.9700
C30 H30A 0.9700
C30 H30B 0.9700
C30 H30C 0.9700
C31 C32 1.529(8)
C31 C33 1.533(8)
C31 C34 1.541(8)
C32 H32A 0.9700
C32 H32B 0.9700
C32 H32C 0.9700
C33 H33A 0.9700
C33 H33B 0.9700
C33 H33C 0.9700
C34 H34A 0.9700
C34 H34B 0.9700
C34 H34C 0.9700
C35 H35A 0.9700
C35 H35B 0.9700
C35 H35C 0.9700
C36 H36A 0.9700
C36 H36B 0.9700
C36 H36C 0.9700
C37 H37A 0.9700
C37 H37B 0.9700
C37 H37C 0.9700
C38 H38A 0.9700
C38 H38B 0.9700
C38 H38C 0.9700
C39 H39A 0.9700
C39 H39B 0.9700
C39 H39C 0.9700
C40 H40A 0.9700
C40 H40B 0.9700
C40 H40C 0.9700
C41 C42 1.502(18)
C41 H41A 0.9800
C41 H41B 0.9800
C42 C43 1.495(18)
C42 H42A 0.9800
C42 H42B 0.9800
C43 C44 1.507(17)
C43 H43A 0.9800
C43 H43B 0.9800
C44 H44A 0.9800
C44 H44B 0.9800
C41' C42' 1.509(15)
C41' H41C 0.9800
C41' H41D 0.9800
C42' C43' 1.510(15)
C42' H42C 0.9800
C42' H42D 0.9800
C43' C44' 1.450(13)
C43' H43C 0.9800
C43' H43D 0.9800
C44' H44C 0.9800
C44' H44D 0.9800
